data_4131588
loop_
_publ_author_name
'Xi, Yumeng'
'Hartwig, John F.'

_publ_section_title
;
 Mechanistic Studies of Copper-Catalyzed Asymmetric Hydroboration of
 Alkenes.
;
_journal_issue 36
_journal_name_full 'Journal of the American Chemical Society'
_journal_page_first 12758
_journal_page_last 12772
_journal_paper_doi 10.1021/jacs.7b07124
_journal_volume 139
_journal_year 2017
_chemical_absolute_configuration ad
_chemical_formula_sum 'C76 H58 Cu2 O8 P4'
_chemical_formula_weight 1350.18
_chemical_name_systematic 27
_space_group.centring_type primitive

_space_group_crystal_system tetragonal
_space_group_IT_number 75
_space_group_name_Hall 'P 4'
_space_group_name_H-M_alt 'P 4'
_atom_sites_solution_hydrogens mixed
_atom_sites_solution_primary iterative
_atom_sites_solution_secondary difmap
_audit_creation_method SHELXL-2014/7
_cell_angle_alpha 90
_cell_angle_beta 90
_cell_angle_gamma 90
_cell_formula_units_Z 4
_cell_length_a 21.5938(4)
_cell_length_b 21.5938(4)
_cell_length_c 17.8485(4)
_cell_measurement_reflns_used 9780
_cell_measurement_temperature 200(2)
_cell_measurement_theta_max 68.31
_cell_measurement_theta_min 42.98
_cell_volume 8322.6(3)
_computing_cell_refinement 'Bruker SAINT'
_computing_data_collection 'Bruker APEX2'
_computing_data_reduction 'Bruker SAINT'
_computing_molecular_graphics ORTEP-32
_computing_publication_material WinGX
_computing_structure_refinement SHELXL-2014
_computing_structure_solution SHELXT-2014
_diffrn_ambient_temperature 200(2)
_diffrn_detector_area_resol_mean 8.366
_diffrn_measured_fraction_theta_full 1.000
_diffrn_measured_fraction_theta_max 1.000
_diffrn_measurement_device_type 'Bruker APEX-II CCD'
_diffrn_measurement_method '\f and \w scans'
_diffrn_radiation_type CuK\a
_diffrn_radiation_wavelength 1.54178
_diffrn_reflns_av_R_equivalents 0.0510
_diffrn_reflns_av_unetI/netI 0.0247
_diffrn_reflns_Laue_measured_fraction_full 1.000
_diffrn_reflns_Laue_measured_fraction_max 1.000
_diffrn_reflns_limit_h_max 26
_diffrn_reflns_limit_h_min -26
_diffrn_reflns_limit_k_max 25
_diffrn_reflns_limit_k_min -26
_diffrn_reflns_limit_l_max 21
_diffrn_reflns_limit_l_min -21
_diffrn_reflns_number 178733
_diffrn_reflns_point_group_measured_fraction_full 1.000
_diffrn_reflns_point_group_measured_fraction_max 1.000
_diffrn_reflns_theta_full 67.000
_diffrn_reflns_theta_max 68.402
_diffrn_reflns_theta_min 2.046
_diffrn_source 'microfocus rotating anode'
_exptl_absorpt_coefficient_mu 1.719
_exptl_absorpt_correction_T_max 0.929
_exptl_absorpt_correction_T_min 0.817
_exptl_absorpt_correction_type multi-scan
_exptl_absorpt_process_details SADABS
_exptl_crystal_colour yellow
_exptl_crystal_density_diffrn 1.078
_exptl_crystal_description prism
_exptl_crystal_F_000 2784
_exptl_crystal_size_max 0.100
_exptl_crystal_size_mid 0.080
_exptl_crystal_size_min 0.050
_refine_diff_density_max 1.858
_refine_diff_density_min -0.534
_refine_diff_density_rms 0.088
_refine_ls_abs_structure_details
; 
 Twinning involves inversion, so Flack parameter cannot be determined 
;
_refine_ls_extinction_method none
_refine_ls_goodness_of_fit_ref 1.066
_refine_ls_hydrogen_treatment constr
_refine_ls_matrix_type full
_refine_ls_number_parameters 814
_refine_ls_number_reflns 15250
_refine_ls_number_restraints 1
_refine_ls_restrained_S_all 1.066
_refine_ls_R_factor_all 0.0941
_refine_ls_R_factor_gt 0.0799
_refine_ls_shift/su_max 0.010
_refine_ls_shift/su_mean 0.000
_refine_ls_structure_factor_coef Fsqd
_refine_ls_weighting_details 'w=1/[\s^2^(Fo^2^)+(0.1058P)^2^+16.2518P] where P=(Fo^2^+2Fc^2^)/3'
_refine_ls_weighting_scheme calc
_refine_ls_wR_factor_gt 0.2013
_refine_ls_wR_factor_ref 0.2204
_reflns_Friedel_coverage 0.933
_reflns_Friedel_fraction_full 1.000
_reflns_Friedel_fraction_max 1.000
_reflns_number_gt 13269
_reflns_number_total 15250
_reflns_threshold_expression 'I > 2\s(I)'
_cod_data_source_file ja7b07124_si_006.cif
_cod_data_source_block 27
_cod_original_cell_volume 8322.6(4)
_cod_database_code 4131588
_shelx_shelxl_version_number 2014/7
_shelx_space_group_comment
; 
The symmetry employed for this shelxl refinement is uniquely defined 
by the following loop, which should always be used as a source of 
symmetry information in preference to the above space-group names. 
They are only intended as comments. 
;
_shelx_estimated_absorpt_t_min 0.847
_shelx_estimated_absorpt_t_max 0.919

loop_
_space_group_symop_operation_xyz
'x, y, z'
'-x, -y, z'
'-y, x, z'
'y, -x, z'

loop_
_atom_site_label
_atom_site_type_symbol
_atom_site_fract_x
_atom_site_fract_y
_atom_site_fract_z
_atom_site_U_iso_or_equiv
_atom_site_adp_type
_atom_site_occupancy
_atom_site_site_symmetry_order
_atom_site_calc_flag
_atom_site_refinement_flags_posn
_atom_site_refinement_flags_adp
C1 C 0.2022(5) 0.1108(5) 0.5999(7) 0.053(2) Uani 1 1 d . .
C2 C 0.1667(6) 0.1137(6) 0.5375(8) 0.066(3) Uani 1 1 d . .
H2 H 0.1545 0.1536 0.5206 0.079 Uiso 1 1 calc R U
C3 C 0.1465(7) 0.0624(6) 0.4958(10) 0.074(3) Uani 1 1 d . .
H3 H 0.1201 0.0663 0.4535 0.089 Uiso 1 1 calc R U
C4 C 0.1685(9) 0.0040(7) 0.5217(9) 0.085(4) Uani 1 1 d . .
H4 H 0.1557 -0.0324 0.4959 0.102 Uiso 1 1 calc R U
C5 C 0.2068(9) -0.0022(7) 0.5814(11) 0.093(5) Uani 1 1 d . .
H5 H 0.2221 -0.0419 0.5953 0.112 Uiso 1 1 calc R U
C6 C 0.2239(8) 0.0513(6) 0.6230(8) 0.073(4) Uani 1 1 d . .
H6 H 0.2496 0.0475 0.6660 0.087 Uiso 1 1 calc R U
C7 C 0.2979(7) 0.1573(6) 0.6947(7) 0.062(3) Uani 1 1 d . .
C8 C 0.2916(8) 0.1264(7) 0.7634(8) 0.077(4) Uani 1 1 d . .
H8 H 0.2516 0.1169 0.7823 0.093 Uiso 1 1 calc R U
C9 C 0.3462(10) 0.1091(8) 0.8057(10) 0.094(5) Uani 1 1 d . .
H9 H 0.3430 0.0888 0.8528 0.113 Uiso 1 1 calc R U
C10 C 0.4035(9) 0.1233(8) 0.7749(11) 0.095(5) Uani 1 1 d . .
H10 H 0.4399 0.1127 0.8020 0.114 Uiso 1 1 calc R U
C11 C 0.4096(7) 0.1519(8) 0.7067(11) 0.086(5) Uani 1 1 d . .
H11 H 0.4492 0.1591 0.6853 0.103 Uiso 1 1 calc R U
C12 C 0.3557(6) 0.1700(6) 0.6701(10) 0.074(4) Uani 1 1 d . .
H12 H 0.3598 0.1928 0.6248 0.089 Uiso 1 1 calc R U
C13 C 0.1732(6) 0.2003(8) 0.7172(8) 0.069(3) Uani 1 1 d . .
C14 C 0.1168(9) 0.1697(9) 0.7153(9) 0.093(5) Uani 1 1 d . .
H14 H 0.1118 0.1359 0.6817 0.112 Uiso 1 1 calc R U
C15 C 0.0656(8) 0.1872(10) 0.7620(10) 0.096(5) Uani 1 1 d . .
H15 H 0.0266 0.1669 0.7595 0.116 Uiso 1 1 calc R U
C16 C 0.0760(6) 0.2325(9) 0.8079(8) 0.081(4) Uani 1 1 d . .
C17 C 0.0701(8) 0.3125(10) 0.8899(10) 0.095(6) Uani 1 1 d . .
H17A H 0.0509 0.3498 0.8673 0.114 Uiso 1 1 calc R U
H17B H 0.0669 0.3160 0.9451 0.114 Uiso 1 1 calc R U
C18 C 0.1325(6) 0.2625(7) 0.8126(8) 0.070(3) Uani 1 1 d . .
C19 C 0.1834(6) 0.2494(6) 0.7649(6) 0.062(3) Uani 1 1 d . .
C20 C 0.2444(6) 0.2792(7) 0.7792(7) 0.063(3) Uani 1 1 d . .
C21 C 0.2774(6) 0.2671(7) 0.8425(7) 0.069(3) Uani 1 1 d . .
C22 C 0.3091(9) 0.2239(10) 0.9500(9) 0.098(5) Uani 1 1 d . .
H22A H 0.3259 0.1812 0.9517 0.117 Uiso 1 1 calc R U
H22B H 0.2949 0.2352 1.0009 0.117 Uiso 1 1 calc R U
C23 C 0.3355(8) 0.2920(11) 0.8562(9) 0.092(6) Uani 1 1 d . .
C24 C 0.3635(7) 0.3331(10) 0.8089(8) 0.086(5) Uani 1 1 d . .
H24 H 0.4030 0.3503 0.8199 0.104 Uiso 1 1 calc R U
C25 C 0.3306(7) 0.3490(9) 0.7422(9) 0.078(4) Uani 1 1 d . .
H25 H 0.3491 0.3766 0.7073 0.094 Uiso 1 1 calc R U
C26 C 0.2731(6) 0.3256(6) 0.7272(6) 0.061(3) Uani 1 1 d . .
C27 C 0.2739(6) 0.4162(6) 0.6122(8) 0.065(3) Uani 1 1 d . .
C28 C 0.2706(8) 0.4700(7) 0.6505(10) 0.083(4) Uani 1 1 d . .
H28 H 0.2501 0.4722 0.6976 0.099 Uiso 1 1 calc R U
C29 C 0.2987(9) 0.5233(7) 0.6181(14) 0.107(7) Uani 1 1 d . .
H29 H 0.2926 0.5623 0.6415 0.129 Uiso 1 1 calc R U
C30 C 0.3340(9) 0.5205(8) 0.5550(11) 0.088(5) Uani 1 1 d . .
H30 H 0.3537 0.5563 0.5352 0.105 Uiso 1 1 calc R U
C31 C 0.3396(9) 0.4663(9) 0.5227(10) 0.093(5) Uani 1 1 d . .
H31 H 0.3654 0.4639 0.4798 0.112 Uiso 1 1 calc R U
C32 C 0.3105(7) 0.4112(7) 0.5463(8) 0.068(3) Uani 1 1 d . .
H32 H 0.3151 0.3732 0.5199 0.082 Uiso 1 1 calc R U
C33 C 0.1583(6) 0.3712(6) 0.6720(7) 0.060(3) Uani 1 1 d . .
C34 C 0.1483(8) 0.4084(8) 0.7339(9) 0.080(4) Uani 1 1 d . .
H34 H 0.1820 0.4200 0.7651 0.096 Uiso 1 1 calc R U
C35 C 0.0891(8) 0.4287(9) 0.7502(11) 0.091(5) Uani 1 1 d . .
H35 H 0.0831 0.4562 0.7911 0.109 Uiso 1 1 calc R U
C36 C 0.0384(9) 0.4100(10) 0.7083(14) 0.107(6) Uani 1 1 d . .
H36 H -0.0019 0.4243 0.7207 0.128 Uiso 1 1 calc R U
C37 C 0.0464(8) 0.3721(11) 0.6511(14) 0.108(7) Uani 1 1 d . .
H37 H 0.0113 0.3581 0.6238 0.129 Uiso 1 1 calc R U
C38 C 0.1064(6) 0.3518(8) 0.6294(9) 0.074(4) Uani 1 1 d . .
H38 H 0.1117 0.3257 0.5870 0.088 Uiso 1 1 calc R U
C39 C 0.3110(6) 0.3752(6) 0.3155(7) 0.063(3) Uani 1 1 d . .
C40 C 0.3664(6) 0.3595(7) 0.3495(9) 0.071(4) Uani 1 1 d . .
H40 H 0.3667 0.3344 0.3932 0.086 Uiso 1 1 calc R U
C41 C 0.4227(8) 0.3813(10) 0.3187(13) 0.102(6) Uani 1 1 d . .
H41 H 0.4608 0.3689 0.3405 0.123 Uiso 1 1 calc R U
C42 C 0.4229(9) 0.4180(7) 0.2608(13) 0.097(6) Uani 1 1 d . .
H42 H 0.4610 0.4353 0.2445 0.116 Uiso 1 1 calc R U
C43 C 0.3671(8) 0.4330(8) 0.2211(9) 0.083(4) Uani 1 1 d . .
H43 H 0.3672 0.4565 0.1760 0.099 Uiso 1 1 calc R U
C44 C 0.3132(7) 0.4109(7) 0.2528(9) 0.075(4) Uani 1 1 d . .
H44 H 0.2751 0.4213 0.2293 0.091 Uiso 1 1 calc R U
C45 C 0.2033(5) 0.4149(6) 0.3929(6) 0.052(2) Uani 1 1 d . .
C46 C 0.1612(8) 0.4069(6) 0.4490(8) 0.075(4) Uani 1 1 d . .
H46 H 0.1465 0.3667 0.4613 0.090 Uiso 1 1 calc R U
C47 C 0.1393(9) 0.4609(6) 0.4896(11) 0.093(5) Uani 1 1 d . .
H47 H 0.1115 0.4549 0.5302 0.111 Uiso 1 1 calc R U
C48 C 0.1565(9) 0.5182(7) 0.4725(8) 0.083(4) Uani 1 1 d . .
H48 H 0.1395 0.5529 0.4980 0.100 Uiso 1 1 calc R U
C49 C 0.2003(9) 0.5259(8) 0.4158(12) 0.095(6) Uani 1 1 d . .
H49 H 0.2152 0.5663 0.4046 0.114 Uiso 1 1 calc R U
C50 C 0.2224(8) 0.4758(6) 0.3755(10) 0.084(5) Uani 1 1 d . .
H50 H 0.2508 0.4824 0.3356 0.100 Uiso 1 1 calc R U
C51 C 0.1952(6) 0.3319(6) 0.2664(9) 0.066(3) Uani 1 1 d . .
C52 C 0.1399(7) 0.3579(9) 0.2528(8) 0.079(4) Uani 1 1 d . .
H52 H 0.1230 0.3851 0.2893 0.094 Uiso 1 1 calc R U
C53 C 0.1068(8) 0.3471(10) 0.1886(9) 0.092(5) Uani 1 1 d . .
H53 H 0.0686 0.3679 0.1799 0.111 Uiso 1 1 calc R U
C54 C 0.1299(8) 0.3052(9) 0.1365(8) 0.082(5) Uani 1 1 d . .
C55 C 0.1462(10) 0.2421(12) 0.0420(13) 0.141(11) Uani 1 1 d . .
H55A H 0.1583 0.2510 -0.0105 0.169 Uiso 1 1 calc R U
H55B H 0.1247 0.2016 0.0434 0.169 Uiso 1 1 calc R U
C56 C 0.1873(7) 0.2786(7) 0.1512(6) 0.069(4) Uani 1 1 d . .
C57 C 0.2202(7) 0.2868(6) 0.2154(7) 0.061(3) Uani 1 1 d . .
C58 C 0.2821(6) 0.2568(6) 0.2210(6) 0.057(3) Uani 1 1 d . .
C59 C 0.3294(7) 0.2711(7) 0.1724(8) 0.072(3) Uani 1 1 d . .
C60 C 0.3891(8) 0.3231(8) 0.0882(9) 0.082(4) Uani 1 1 d . .
H60A H 0.3905 0.3260 0.0328 0.099 Uiso 1 1 calc R U
H60B H 0.4072 0.3613 0.1096 0.099 Uiso 1 1 calc R U
C61 C 0.3871(7) 0.2466(8) 0.1714(9) 0.082(4) Uani 1 1 d . .
C62 C 0.4023(7) 0.2000(9) 0.2160(11) 0.096(5) Uani 1 1 d . .
H62 H 0.4415 0.1802 0.2139 0.115 Uiso 1 1 calc R U
C63 C 0.3547(7) 0.1815(8) 0.2680(9) 0.081(4) Uani 1 1 d . .
H63 H 0.3648 0.1505 0.3037 0.097 Uiso 1 1 calc R U
C64 C 0.2961(6) 0.2052(6) 0.2699(7) 0.062(3) Uani 1 1 d . .
C65 C 0.1736(7) 0.1607(6) 0.2986(7) 0.062(3) Uani 1 1 d . .
C66 C 0.1183(6) 0.1673(7) 0.3372(10) 0.076(4) Uani 1 1 d . .
H66 H 0.1184 0.1848 0.3860 0.091 Uiso 1 1 calc R U
C67 C 0.0618(7) 0.1481(8) 0.3048(9) 0.082(4) Uani 1 1 d . .
H67 H 0.0243 0.1522 0.3321 0.098 Uiso 1 1 calc R U
C68 C 0.0611(8) 0.1237(8) 0.2338(12) 0.093(5) Uani 1 1 d . .
H68 H 0.0229 0.1103 0.2130 0.111 Uiso 1 1 calc R U
C69 C 0.1132(10) 0.1181(9) 0.1930(10) 0.095(5) Uani 1 1 d . .
H69 H 0.1118 0.1019 0.1435 0.114 Uiso 1 1 calc R U
C70 C 0.1712(8) 0.1372(8) 0.2258(9) 0.081(4) Uani 1 1 d . .
H70 H 0.2083 0.1338 0.1975 0.097 Uiso 1 1 calc R U
C71 C 0.2757(6) 0.1110(6) 0.3771(7) 0.060(3) Uani 1 1 d . .
C72 C 0.3080(6) 0.1115(7) 0.4463(7) 0.063(3) Uani 1 1 d . .
H72 H 0.3114 0.1489 0.4742 0.076 Uiso 1 1 calc R U
C73 C 0.3343(7) 0.0580(7) 0.4729(10) 0.082(4) Uani 1 1 d . .
H73 H 0.3572 0.0579 0.5184 0.098 Uiso 1 1 calc R U
C74 C 0.3267(9) 0.0040(8) 0.4314(11) 0.090(5) Uani 1 1 d . .
H74 H 0.3452 -0.0328 0.4502 0.108 Uiso 1 1 calc R U
C75 C 0.2948(8) 0.0001(8) 0.3665(10) 0.085(4) Uani 1 1 d . .
H75 H 0.2900 -0.0381 0.3408 0.101 Uiso 1 1 calc R U
C76 C 0.2693(8) 0.0554(7) 0.3387(9) 0.080(4) Uani 1 1 d . .
H76 H 0.2471 0.0547 0.2927 0.096 Uiso 1 1 calc R U
O1 O 0.0384(6) 0.2578(7) 0.8645(7) 0.099(3) Uani 1 1 d . .
O2 O 0.1324(6) 0.3084(6) 0.8685(6) 0.083(3) Uani 1 1 d . .
O3 O 0.2591(5) 0.2267(5) 0.8993(5) 0.079(3) Uani 1 1 d . .
O4 O 0.3561(6) 0.2660(8) 0.9255(6) 0.108(4) Uani 1 1 d . .
O5 O 0.1085(6) 0.2873(8) 0.0682(6) 0.120(5) Uani 1 1 d . .
O6 O 0.2013(5) 0.2406(6) 0.0901(5) 0.084(3) Uani 1 1 d . .
O7 O 0.3251(6) 0.3151(6) 0.1139(6) 0.087(3) Uani 1 1 d . .
O8 O 0.4218(6) 0.2711(8) 0.1127(7) 0.107(4) Uani 1 1 d . .
P1 P 0.23166(16) 0.18200(15) 0.64293(17) 0.0542(7) Uani 1 1 d . .
P2 P 0.23528(15) 0.34409(14) 0.64071(17) 0.0518(7) Uani 1 1 d . .
P3 P 0.23797(14) 0.34531(14) 0.35257(17) 0.0488(6) Uani 1 1 d . .
P4 P 0.24212(16) 0.18447(15) 0.34582(17) 0.0535(7) Uani 1 1 d . .
Cu1 Cu 0.23773(8) 0.26240(7) 0.56230(7) 0.0508(4) Uani 1 1 d . .
Cu2 Cu 0.23860(8) 0.26252(8) 0.42928(7) 0.0506(4) Uani 1 1 d . .
H1X H 0.2340 0.2385 0.4991 0.061 Uiso 1 1 d R U
H1Y H 0.2388 0.2880 0.4951 0.061 Uiso 1 1 d R U

loop_
_atom_site_aniso_label
_atom_site_aniso_U_11
_atom_site_aniso_U_22
_atom_site_aniso_U_33
_atom_site_aniso_U_23
_atom_site_aniso_U_13
_atom_site_aniso_U_12
C1 0.042(5) 0.053(6) 0.064(7) -0.008(5) -0.001(5) -0.006(5)
C2 0.069(8) 0.063(7) 0.066(8) -0.006(6) -0.004(6) -0.003(6)
C3 0.086(8) 0.062(7) 0.075(8) -0.011(8) -0.007(9) -0.008(6)
C4 0.113(12) 0.065(8) 0.078(9) -0.002(7) 0.010(9) -0.023(8)
C5 0.112(13) 0.053(8) 0.114(13) 0.009(8) 0.006(11) -0.013(8)
C6 0.087(10) 0.056(7) 0.075(9) -0.006(6) -0.015(7) 0.005(7)
C7 0.074(8) 0.055(7) 0.056(6) 0.000(5) 0.005(6) 0.002(6)
C8 0.087(10) 0.079(9) 0.065(8) 0.016(7) -0.003(7) 0.015(7)
C9 0.124(15) 0.079(10) 0.080(10) 0.007(8) -0.026(10) 0.021(10)
C10 0.082(11) 0.092(12) 0.110(14) -0.009(10) -0.032(10) 0.006(9)
C11 0.057(8) 0.082(10) 0.118(14) 0.005(9) -0.002(8) -0.012(7)
C12 0.058(7) 0.056(7) 0.107(12) 0.012(7) -0.007(7) 0.000(6)
C13 0.050(7) 0.086(9) 0.070(8) -0.005(7) 0.004(6) 0.005(6)
C14 0.100(13) 0.108(13) 0.072(9) 0.007(9) 0.037(9) 0.016(10)
C15 0.078(10) 0.135(16) 0.076(10) 0.006(11) 0.016(8) -0.018(10)
C16 0.057(7) 0.126(13) 0.061(8) 0.007(9) 0.009(6) 0.023(8)
C17 0.081(10) 0.133(16) 0.071(9) 0.008(10) 0.014(8) 0.035(11)
C18 0.066(8) 0.084(9) 0.061(7) 0.002(7) 0.021(6) 0.017(7)
C19 0.060(6) 0.088(9) 0.038(5) 0.004(6) 0.015(5) 0.004(6)
C20 0.069(8) 0.078(8) 0.042(6) -0.023(5) -0.015(5) 0.004(7)
C21 0.058(7) 0.092(9) 0.056(7) -0.017(7) -0.003(5) 0.015(6)
C22 0.107(13) 0.115(14) 0.071(10) -0.013(9) -0.010(9) 0.001(11)
C23 0.064(9) 0.149(17) 0.063(8) 0.002(10) -0.010(7) 0.027(10)
C24 0.067(9) 0.129(14) 0.063(8) -0.014(9) -0.016(7) 0.011(9)
C25 0.055(7) 0.104(11) 0.075(9) -0.008(8) -0.006(6) 0.004(7)
C26 0.062(7) 0.075(8) 0.046(6) -0.011(5) -0.006(5) 0.015(6)
C27 0.051(7) 0.065(7) 0.079(8) 0.002(6) 0.002(6) 0.001(5)
C28 0.091(10) 0.061(8) 0.097(11) -0.020(7) 0.007(9) -0.013(7)
C29 0.085(11) 0.045(7) 0.19(2) -0.016(10) 0.008(13) -0.004(7)
C30 0.094(11) 0.064(9) 0.105(12) 0.006(9) -0.008(10) -0.012(8)
C31 0.099(12) 0.100(12) 0.081(10) 0.009(9) 0.002(9) -0.014(10)
C32 0.081(9) 0.063(8) 0.061(7) 0.000(6) 0.007(7) -0.005(6)
C33 0.059(7) 0.058(6) 0.063(7) -0.002(5) 0.008(5) -0.006(5)
C34 0.083(10) 0.082(9) 0.077(9) -0.014(8) 0.008(8) 0.007(8)
C35 0.070(9) 0.106(13) 0.098(12) -0.015(10) 0.012(8) 0.008(9)
C36 0.083(12) 0.088(12) 0.150(19) 0.008(12) 0.031(12) 0.007(9)
C37 0.062(9) 0.123(16) 0.139(17) 0.046(14) 0.007(10) -0.014(9)
C38 0.053(7) 0.092(10) 0.075(9) 0.006(7) -0.002(6) 0.004(7)
C39 0.067(7) 0.057(7) 0.064(7) -0.001(6) 0.021(6) 0.014(6)
C40 0.053(7) 0.068(8) 0.093(10) -0.006(7) 0.004(7) -0.002(6)
C41 0.057(9) 0.103(14) 0.146(17) -0.036(13) 0.015(10) 0.015(9)
C42 0.088(12) 0.052(8) 0.150(17) -0.003(10) 0.025(12) -0.004(7)
C43 0.081(10) 0.087(10) 0.079(9) 0.001(8) 0.030(8) -0.015(8)
C44 0.078(9) 0.068(8) 0.081(9) 0.001(7) 0.009(7) -0.009(7)
C45 0.043(6) 0.062(7) 0.051(6) -0.006(5) -0.012(5) -0.002(5)
C46 0.095(10) 0.053(7) 0.079(9) -0.003(6) 0.012(8) 0.008(7)
C47 0.125(13) 0.063(8) 0.090(10) -0.016(9) 0.020(11) 0.030(8)
C48 0.116(12) 0.063(8) 0.070(9) -0.009(6) 0.005(8) 0.022(8)
C49 0.105(13) 0.056(8) 0.123(15) 0.001(9) -0.029(11) 0.006(8)
C50 0.092(11) 0.043(7) 0.116(13) -0.004(7) 0.009(9) -0.012(7)
C51 0.049(6) 0.070(8) 0.079(8) 0.001(6) -0.003(6) -0.003(5)
C52 0.057(8) 0.106(12) 0.072(8) 0.005(8) 0.004(7) 0.002(7)
C53 0.072(9) 0.131(15) 0.074(10) -0.009(10) -0.004(8) -0.002(9)
C54 0.079(10) 0.113(13) 0.052(7) -0.010(8) -0.023(7) 0.013(9)
C55 0.112(14) 0.17(2) 0.138(17) -0.087(16) -0.085(13) 0.064(15)
C56 0.072(8) 0.101(10) 0.035(5) 0.000(6) -0.005(5) -0.006(7)
C57 0.073(8) 0.062(7) 0.050(6) 0.003(5) -0.003(6) 0.006(6)
C58 0.067(7) 0.063(7) 0.042(5) -0.003(5) 0.004(5) 0.008(5)
C59 0.076(9) 0.069(8) 0.070(8) -0.006(7) 0.015(7) -0.011(7)
C60 0.090(10) 0.084(10) 0.073(9) -0.014(8) 0.028(8) -0.010(9)
C61 0.064(8) 0.102(12) 0.080(9) 0.011(9) 0.021(7) 0.000(8)
C62 0.058(8) 0.107(13) 0.122(14) 0.003(11) 0.037(9) 0.002(8)
C63 0.087(10) 0.087(10) 0.068(8) 0.011(7) 0.024(8) 0.022(8)
C64 0.063(7) 0.066(7) 0.058(6) 0.001(6) 0.005(6) 0.002(5)
C65 0.074(8) 0.053(6) 0.059(7) -0.002(5) 0.001(6) 0.015(6)
C66 0.053(7) 0.084(9) 0.091(10) -0.010(8) -0.012(7) -0.001(7)
C67 0.059(8) 0.099(11) 0.087(10) 0.003(9) -0.002(7) 0.007(8)
C68 0.066(9) 0.088(11) 0.125(15) -0.017(11) -0.006(10) -0.008(8)
C69 0.126(16) 0.083(11) 0.077(9) -0.008(8) -0.018(10) -0.012(10)
C70 0.085(10) 0.089(10) 0.069(8) 0.004(8) 0.001(8) -0.011(8)
C71 0.063(7) 0.056(6) 0.061(7) 0.018(5) 0.005(5) 0.007(5)
C72 0.060(7) 0.072(8) 0.058(7) 0.005(6) -0.010(5) 0.001(6)
C73 0.083(9) 0.070(8) 0.093(11) 0.022(7) -0.024(8) -0.013(7)
C74 0.100(12) 0.063(9) 0.106(12) 0.020(9) 0.033(10) 0.012(8)
C75 0.088(11) 0.077(9) 0.089(10) -0.014(8) -0.001(9) 0.029(8)
C76 0.090(10) 0.065(8) 0.084(10) -0.012(7) -0.012(8) 0.029(7)
O1 0.085(7) 0.118(9) 0.093(8) -0.007(7) 0.026(6) 0.007(7)
O2 0.084(7) 0.102(8) 0.064(6) -0.015(5) 0.008(5) 0.017(6)
O3 0.092(7) 0.100(7) 0.044(4) 0.008(4) -0.011(4) 0.020(6)
O4 0.087(7) 0.184(14) 0.054(5) 0.004(7) -0.021(5) 0.012(9)
O5 0.091(8) 0.204(16) 0.064(6) -0.033(8) -0.030(6) 0.025(9)
O6 0.085(6) 0.117(8) 0.049(4) -0.012(5) -0.006(4) -0.003(6)
O7 0.089(7) 0.105(8) 0.066(6) 0.006(6) 0.012(5) -0.008(6)
O8 0.082(7) 0.140(12) 0.100(8) 0.006(8) 0.038(6) -0.001(8)
P1 0.0685(19) 0.0514(15) 0.0429(13) -0.0012(12) 0.0022(13) 0.0040(13)
P2 0.0596(17) 0.0490(15) 0.0468(14) -0.0072(13) -0.0017(13) -0.0001(12)
P3 0.0552(16) 0.0484(14) 0.0429(14) -0.0007(12) -0.0007(12) -0.0001(12)
P4 0.0637(18) 0.0531(16) 0.0437(14) -0.0056(13) 0.0006(13) 0.0010(13)
Cu1 0.0637(11) 0.0473(9) 0.0415(8) -0.0036(7) 0.0016(8) -0.0007(7)
Cu2 0.0631(10) 0.0479(9) 0.0408(8) -0.0030(7) 0.0002(8) 0.0012(7)

loop_
_atom_type_symbol
_atom_type_description
_atom_type_scat_dispersion_real
_atom_type_scat_dispersion_imag
_atom_type_scat_source
C C 0.0181 0.0091 'International Tables Vol C Tables 4.2.6.8 and 6.1.1.4'
H H 0.0000 0.0000 'International Tables Vol C Tables 4.2.6.8 and 6.1.1.4'
O O 0.0492 0.0322 'International Tables Vol C Tables 4.2.6.8 and 6.1.1.4'
P P 0.2955 0.4335 'International Tables Vol C Tables 4.2.6.8 and 6.1.1.4'
Cu Cu -1.9646 0.5888 'International Tables Vol C Tables 4.2.6.8 and 6.1.1.4'

loop_
_geom_angle_atom_site_label_1
_geom_angle_atom_site_label_2
_geom_angle_atom_site_label_3
_geom_angle
C2 C1 C6 117.7(11)
C2 C1 P1 120.1(10)
C6 C1 P1 121.4(9)
C1 C2 C3 125.1(13)
C2 C3 C4 115.1(14)
C5 C4 C3 123.1(15)
C4 C5 C6 119.2(16)
C5 C6 C1 119.7(14)
C12 C7 C8 118.0(14)
C12 C7 P1 120.7(11)
C8 C7 P1 121.2(12)
C7 C8 C9 120.0(16)
C10 C9 C8 117.5(17)
C11 C10 C9 122.5(16)
C10 C11 C12 117.6(16)
C7 C12 C11 124.2(15)
C19 C13 C14 121.5(13)
C19 C13 P1 119.4(10)
C14 C13 P1 118.4(12)
C13 C14 C15 122.4(18)
C16 C15 C14 115.7(17)
C15 C16 C18 123.1(14)
C15 C16 O1 130.4(16)
C18 C16 O1 106.4(15)
O2 C17 O1 108.6(14)
C16 C18 O2 112.0(12)
C16 C18 C19 123.5(14)
O2 C18 C19 124.5(14)
C13 C19 C18 113.6(13)
C13 C19 C20 125.5(11)
C18 C19 C20 119.7(12)
C21 C20 C19 121.6(14)
C21 C20 C26 115.2(12)
C19 C20 C26 123.2(11)
C20 C21 C23 123.1(16)
C20 C21 O3 125.1(13)
C23 C21 O3 111.7(12)
O3 C22 O4 108.6(14)
C24 C23 C21 122.9(14)
C24 C23 O4 130.7(16)
C21 C23 O4 106.4(17)
C23 C24 C25 116.8(15)
C26 C25 C24 121.8(16)
C25 C26 C20 120.1(12)
C25 C26 P2 120.0(11)
C20 C26 P2 119.6(9)
C28 C27 C32 121.0(14)
C28 C27 P2 124.4(12)
C32 C27 P2 114.6(10)
C27 C28 C29 117.8(17)
C30 C29 C28 122.7(16)
C31 C30 C29 117.0(16)
C30 C31 C32 125.6(18)
C31 C32 C27 115.5(14)
C34 C33 C38 118.5(13)
C34 C33 P2 124.4(11)
C38 C33 P2 117.1(10)
C33 C34 C35 119.8(16)
C34 C35 C36 121.7(18)
C37 C36 C35 119.6(19)
C36 C37 C38 121(2)
C33 C38 C37 118.9(17)
C44 C39 C40 118.0(13)
C44 C39 P3 121.9(12)
C40 C39 P3 120.1(11)
C39 C40 C41 119.4(16)
C42 C41 C40 121.0(18)
C41 C42 C43 121.7(17)
C44 C43 C42 115.3(16)
C39 C44 C43 124.3(16)
C46 C45 C50 118.4(13)
C46 C45 P3 117.2(10)
C50 C45 P3 124.0(11)
C45 C46 C47 118.7(14)
C48 C47 C46 122.9(17)
C47 C48 C49 117.9(14)
C50 C49 C48 121.1(16)
C49 C50 C45 120.9(16)
C52 C51 C57 120.3(14)
C52 C51 P3 122.6(12)
C57 C51 P3 116.8(9)
C51 C52 C53 123.0(16)
C52 C53 C54 118.8(16)
O5 C54 C53 131.6(16)
O5 C54 C56 110.7(15)
C53 C54 C56 117.5(13)
O5 C55 O6 107.6(13)
C57 C56 C54 124.8(13)
C57 C56 O6 128.4(13)
C54 C56 O6 106.7(11)
C56 C57 C51 115.1(13)
C56 C57 C58 118.0(12)
C51 C57 C58 126.2(11)
C59 C58 C64 113.4(12)
C59 C58 C57 121.8(12)
C64 C58 C57 124.3(11)
C61 C59 C58 127.2(14)
C61 C59 O7 108.2(13)
C58 C59 O7 124.5(14)
O8 C60 O7 106.5(13)
C62 C61 C59 121.1(14)
C62 C61 O8 127.4(15)
C59 C61 O8 110.9(15)
C61 C62 C63 114.9(15)
C64 C63 C62 125.0(15)
C63 C64 C58 117.8(13)
C63 C64 P4 120.9(10)
C58 C64 P4 119.9(9)
C66 C65 C70 117.9(14)
C66 C65 P4 116.9(10)
C70 C65 P4 125.2(12)
C65 C66 C67 120.8(15)
C68 C67 C66 120.0(15)
C69 C68 C67 121.7(16)
C68 C69 C70 118.7(16)
C65 C70 C69 120.9(16)
C76 C71 C72 119.1(12)
C76 C71 P4 124.0(10)
C72 C71 P4 116.9(10)
C73 C72 C71 119.8(13)
C72 C73 C74 118.2(15)
C75 C74 C73 124.7(15)
C74 C75 C76 116.8(16)
C71 C76 C75 121.3(15)
C16 O1 C17 105.8(13)
C17 O2 C18 103.8(14)
C21 O3 C22 106.1(12)
C23 O4 C22 107.1(14)
C55 O5 C54 108.1(14)
C56 O6 C55 105.5(12)
C59 O7 C60 104.4(12)
C61 O8 C60 105.6(12)
C7 P1 C1 104.1(6)
C7 P1 C13 103.7(6)
C1 P1 C13 103.8(6)
C7 P1 Cu1 120.9(5)
C1 P1 Cu1 113.4(4)
C13 P1 Cu1 109.2(5)
C26 P2 C27 102.8(7)
C26 P2 C33 102.7(6)
C27 P2 C33 102.9(6)
C26 P2 Cu1 110.5(4)
C27 P2 Cu1 118.7(5)
C33 P2 Cu1 117.2(4)
C51 P3 C45 104.9(6)
C51 P3 C39 100.9(6)
C45 P3 C39 101.8(5)
C51 P3 Cu2 113.0(5)
C45 P3 Cu2 114.6(4)
C39 P3 Cu2 119.7(4)
C65 P4 C71 103.0(6)
C65 P4 C64 104.4(6)
C71 P4 C64 100.6(6)
C65 P4 Cu2 120.1(4)
C71 P4 Cu2 117.4(5)
C64 P4 Cu2 109.0(5)
P2 Cu1 P1 101.81(13)
P2 Cu1 Cu2 128.37(12)
P1 Cu1 Cu2 129.67(12)
P4 Cu2 P3 101.08(13)
P4 Cu2 Cu1 131.41(12)
P3 Cu2 Cu1 127.50(12)

loop_
_geom_bond_atom_site_label_1
_geom_bond_atom_site_label_2
_geom_bond_distance
C1 C2 1.354(18)
C1 C6 1.429(18)
C1 P1 1.832(11)
C2 C3 1.405(18)
C3 C4 1.42(2)
C4 C5 1.36(3)
C5 C6 1.42(2)
C7 C12 1.35(2)
C7 C8 1.403(19)
C7 P1 1.785(15)
C8 C9 1.45(2)
C9 C10 1.39(3)
C10 C11 1.37(3)
C11 C12 1.39(2)
C13 C19 1.38(2)
C13 C14 1.39(2)
C13 P1 1.873(14)
C14 C15 1.44(2)
C15 C16 1.29(3)
C16 C18 1.38(2)
C16 O1 1.407(18)
C17 O2 1.40(2)
C17 O1 1.44(2)
C18 O2 1.406(18)
C18 C19 1.420(16)
C19 C20 1.488(18)
C20 C21 1.361(18)
C20 C26 1.50(2)
C21 C23 1.39(2)
C21 O3 1.395(18)
C22 O3 1.409(19)
C22 O4 1.43(2)
C23 C24 1.37(3)
C23 O4 1.428(19)
C24 C25 1.43(2)
C25 C26 1.37(2)
C26 P2 1.791(12)
C27 C28 1.35(2)
C27 C32 1.421(19)
C27 P2 1.838(14)
C28 C29 1.42(2)
C29 C30 1.36(3)
C30 C31 1.31(2)
C31 C32 1.41(2)
C33 C34 1.383(19)
C33 C38 1.417(19)
C33 P2 1.848(13)
C34 C35 1.38(2)
C35 C36 1.39(3)
C36 C37 1.32(3)
C37 C38 1.42(2)
C39 C44 1.36(2)
C39 C40 1.38(2)
C39 P3 1.828(14)
C40 C41 1.41(2)
C41 C42 1.30(3)
C42 C43 1.44(3)
C43 C44 1.38(2)
C45 C46 1.364(19)
C45 C50 1.412(18)
C45 P3 1.827(12)
C46 C47 1.452(18)
C47 C48 1.33(2)
C48 C49 1.40(3)
C49 C50 1.38(2)
C51 C52 1.341(19)
C51 C57 1.438(19)
C51 P3 1.818(15)
C52 C53 1.37(2)
C53 C54 1.39(2)
C54 O5 1.359(17)
C54 C56 1.39(2)
C55 O5 1.35(2)
C55 O6 1.467(17)
C56 C57 1.361(18)
C56 O6 1.399(17)
C57 C58 1.487(18)
C58 C59 1.375(18)
C58 C64 1.448(18)
C59 C61 1.35(2)
C59 O7 1.415(18)
C60 O8 1.40(2)
C60 O7 1.467(19)
C61 C62 1.32(2)
C61 O8 1.393(18)
C62 C63 1.44(2)
C63 C64 1.36(2)
C64 P4 1.842(13)
C65 C66 1.38(2)
C65 C70 1.40(2)
C65 P4 1.779(15)
C66 C67 1.41(2)
C67 C68 1.37(2)
C68 C69 1.35(3)
C69 C70 1.44(2)
C71 C76 1.39(2)
C71 C72 1.419(18)
C71 P4 1.833(12)
C72 C73 1.373(19)
C73 C74 1.39(2)
C74 C75 1.35(2)
C75 C76 1.41(2)
P1 Cu1 2.259(4)
P2 Cu1 2.252(3)
P3 Cu2 2.252(3)
P4 Cu2 2.251(3)
Cu1 Cu2 2.3742(15)
